data_7026583
loop_
_publ_author_name
'Cousins, David M.'
'Davidson, Matthew G.'
'Garc\'ia-Viv\'o, Daniel'
'Mahon, Mary F.'

_publ_section_title
;
 Structural diversity in polyamine Lewis base stabilised lithium
 aryloxides.
;
_journal_issue 35
_journal_name_full 'Dalton transactions (Cambridge, England : 2003)'
_journal_page_first 8203
_journal_page_last 8209
_journal_paper_doi 10.1039/c0dt00522c
_journal_volume 39
_journal_year 2010
_chemical_formula_sum 'C42 H66 Li4 N6 O4'
_chemical_formula_weight 746.77
_chemical_name_systematic
;
?
;
_space_group_IT_number 2
_symmetry_cell_setting triclinic
_symmetry_Int_Tables_number 2
_symmetry_space_group_name_Hall '-P 1'
_symmetry_space_group_name_H-M 'P -1'
_atom_sites_solution_hydrogens geom
_atom_sites_solution_primary direct
_atom_sites_solution_secondary difmap
_audit_conform_dict_location ftp://ftp.iucr.org/pub/cif_core.dic
_audit_conform_dict_name cif_core.dic
_audit_conform_dict_version 2.3
_audit_creation_date 2008-05-27T10:18:55-00:00
_audit_creation_method 'WinGX routine CIF_UPDATE'
_cell_angle_alpha 114.8640(10)
_cell_angle_beta 96.0450(10)
_cell_angle_gamma 112.8760(10)
_cell_formula_units_Z 1
_cell_length_a 10.5790(3)
_cell_length_b 10.8690(3)
_cell_length_c 12.0730(3)
_cell_measurement_reflns_used 7165
_cell_measurement_temperature 150(2)
_cell_measurement_theta_max 27.485
_cell_measurement_theta_min 3.513
_cell_volume 1098.84(5)
_computing_structure_refinement 'SHELXL-97 (Sheldrick, 1997)'
_computing_structure_solution 'SHELXS-97 (Sheldrick, 1990)'
_diffrn_ambient_temperature 150(2)
_diffrn_detector_area_resol_mean 9
_diffrn_measured_fraction_theta_full 0.992
_diffrn_measured_fraction_theta_max 0.992
_diffrn_measurement_device '95mm CCD camera on \k-goniostat'
_diffrn_measurement_device_type KappaCCD
_diffrn_measurement_method CCD
_diffrn_orient_matrix_type 'by Bruker AXS Collect from scalepack cell'
_diffrn_orient_matrix_UB_11 -0.0378199
_diffrn_orient_matrix_UB_12 0.0618780
_diffrn_orient_matrix_UB_13 -0.0203361
_diffrn_orient_matrix_UB_21 0.0206113
_diffrn_orient_matrix_UB_22 -0.0348182
_diffrn_orient_matrix_UB_23 -0.0836598
_diffrn_orient_matrix_UB_31 -0.0994240
_diffrn_orient_matrix_UB_32 -0.0912106
_diffrn_orient_matrix_UB_33 -0.0433874
_diffrn_radiation_monochromator graphite
_diffrn_radiation_type MoK\a
_diffrn_radiation_wavelength 0.71073
_diffrn_reflns_av_R_equivalents 0.0469
_diffrn_reflns_av_unetI/netI 0.0577
_diffrn_reflns_limit_h_max 13
_diffrn_reflns_limit_h_min -12
_diffrn_reflns_limit_k_max 14
_diffrn_reflns_limit_k_min -14
_diffrn_reflns_limit_l_max 15
_diffrn_reflns_limit_l_min -15
_diffrn_reflns_number 13042
_diffrn_reflns_theta_full 27.49
_diffrn_reflns_theta_max 27.49
_diffrn_reflns_theta_min 3.8
_exptl_absorpt_coefficient_mu 0.071
_exptl_absorpt_correction_type none
_exptl_crystal_colour colourless
_exptl_crystal_density_diffrn 1.128
_exptl_crystal_density_method 'not measured'
_exptl_crystal_description Block
_exptl_crystal_F_000 404
_exptl_crystal_size_max 0.3
_exptl_crystal_size_mid 0.15
_exptl_crystal_size_min 0.1
_refine_diff_density_max 0.16
_refine_diff_density_min -0.234
_refine_diff_density_rms 0.034
_refine_ls_extinction_coef 0.031(4)
_refine_ls_extinction_expression Fc^*^=kFc[1+0.001xFc^2^\l^3^/sin(2\q)]^-1/4^
_refine_ls_extinction_method SHELXL
_refine_ls_goodness_of_fit_ref 1.015
_refine_ls_matrix_type full
_refine_ls_number_parameters 319
_refine_ls_number_reflns 5013
_refine_ls_number_restraints 0
_refine_ls_restrained_S_all 1.015
_refine_ls_R_factor_all 0.0819
_refine_ls_R_factor_gt 0.0479
_refine_ls_shift/su_max 0
_refine_ls_shift/su_mean 0
_refine_ls_structure_factor_coef Fsqd
_refine_ls_weighting_details 'calc w=1/[\s^2^(Fo^2^)+(0.0421P)^2^+0.2566P] where P=(Fo^2^+2Fc^2^)/3'
_refine_ls_weighting_scheme calc
_refine_ls_wR_factor_gt 0.1065
_refine_ls_wR_factor_ref 0.1256
_reflns_number_gt 3402
_reflns_number_total 5013
_reflns_threshold_expression >2sigma(I)
_cod_data_source_file c0dt00522c.txt
_cod_data_source_block Compound_2a_k08mgd17
_cod_database_code 7026583

loop_
_symmetry_equiv_pos_as_xyz
'x, y, z'
'-x, -y, -z'

loop_
_atom_site_label
_atom_site_type_symbol
_atom_site_fract_x
_atom_site_fract_y
_atom_site_fract_z
_atom_site_U_iso_or_equiv
_atom_site_adp_type
_atom_site_occupancy
_atom_site_symmetry_multiplicity
_atom_site_calc_flag
_atom_site_refinement_flags
_atom_site_disorder_assembly
_atom_site_disorder_group
O2 O 0.36712(10) 0.88022(10) 0.40502(9) 0.0315(2) Uani 1 1 d . . .
O1 O 0.58643(12) 0.89562(12) 0.27926(10) 0.0403(3) Uani 1 1 d . . .
C21 C 0.26482(15) 0.74100(15) 0.37624(12) 0.0280(3) Uani 1 1 d . . .
C26 C 0.27531(16) 0.60749(16) 0.30264(14) 0.0350(3) Uani 1 1 d . . .
H26 H 0.3544 0.6156 0.2701 0.042 Uiso 1 1 calc R . .
C22 C 0.14423(16) 0.72179(17) 0.41866(14) 0.0347(3) Uani 1 1 d . . .
H22 H 0.1328 0.8096 0.4671 0.042 Uiso 1 1 calc R . .
C12 C 0.63391(17) 0.73902(17) 0.09849(15) 0.0375(4) Uani 1 1 d . . .
H12 H 0.5465 0.6501 0.0773 0.045 Uiso 1 1 calc R . .
C11 C 0.67086(16) 0.88185(17) 0.20692(14) 0.0338(3) Uani 1 1 d . . .
N1 N 0.24938(19) 0.77248(17) 0.07963(14) 0.0554(4) Uani 1 1 d . . .
N3 N 0.31683(16) 1.20706(16) 0.51913(14) 0.0502(4) Uani 1 1 d . . .
C14 C 0.85055(18) 0.85240(19) 0.04997(15) 0.0406(4) Uani 1 1 d . . .
H14 H 0.9101 0.8428 -0.0034 0.049 Uiso 1 1 calc R . .
C15 C 0.89015(17) 0.99295(18) 0.15668(15) 0.0375(3) Uani 1 1 d . . .
H15 H 0.9786 1.0806 0.1776 0.045 Uiso 1 1 calc R . .
C13 C 0.72216(18) 0.72554(18) 0.02229(15) 0.0412(4) Uani 1 1 d . . .
H13 H 0.6943 0.6277 -0.0502 0.049 Uiso 1 1 calc R . .
C23 C 0.04143(18) 0.57806(19) 0.39168(16) 0.0433(4) Uani 1 1 d . . .
H23 H -0.0392 0.5686 0.422 0.052 Uiso 1 1 calc R . .
C25 C 0.17183(19) 0.46400(17) 0.27683(15) 0.0439(4) Uani 1 1 d . . .
H25 H 0.1818 0.3753 0.2279 0.053 Uiso 1 1 calc R . .
C16 C 0.80290(17) 1.00806(17) 0.23370(15) 0.0370(3) Uani 1 1 d . . .
H16 H 0.8329 1.1063 0.3066 0.044 Uiso 1 1 calc R . .
C24 C 0.0544(2) 0.44765(19) 0.32099(16) 0.0480(4) Uani 1 1 d . . .
H24 H -0.016 0.349 0.3032 0.058 Uiso 1 1 calc R . .
Li2 Li 0.4208(3) 1.0763(3) 0.5564(2) 0.0352(5) Uani 1 1 d . . .
Li1 Li 0.4106(3) 0.9023(3) 0.2612(2) 0.0400(6) Uani 1 1 d . . .
N2 N 0.43521(15) 1.10839(15) 0.25588(13) 0.0416(3) Uani 1 1 d . . .
C1 C 0.2598(2) 0.6422(2) -0.01457(19) 0.0571(5) Uani 1 1 d . . .
H1A H 0.2447 0.5677 0.0148 0.086 Uiso 1 1 calc R . .
H1B H 0.356 0.6786 -0.0246 0.086 Uiso 1 1 calc R . .
H1C H 0.1856 0.5924 -0.0976 0.086 Uiso 1 1 calc R . .
C9 C 0.3688(2) 1.3584(2) 0.6258(2) 0.0711(6) Uani 1 1 d . B .
H9A H 0.308 1.402 0.6103 0.107 Uiso 1 1 calc R . .
H9B H 0.469 1.4244 0.6359 0.107 Uiso 1 1 calc R . .
H9C H 0.3652 1.3528 0.7044 0.107 Uiso 1 1 calc R . .
C2 C 0.1044(3) 0.7168(3) 0.0899(2) 0.0718(6) Uani 1 1 d . . .
H2A H 0.0329 0.6675 0.0055 0.108 Uiso 1 1 calc R . .
H2B H 0.0954 0.804 0.1524 0.108 Uiso 1 1 calc R . .
H2C H 0.0873 0.6415 0.1186 0.108 Uiso 1 1 calc R . .
C5 C 0.5863(6) 1.1723(11) 0.2463(12) 0.0574(16) Uani 0.63(2) 1 d P A 1
H5A H 0.6065 1.2604 0.2333 0.086 Uiso 0.63(2) 1 calc PR A 1
H5B H 0.5929 1.0917 0.1734 0.086 Uiso 0.63(2) 1 calc PR A 1
H5C H 0.6571 1.2062 0.3262 0.086 Uiso 0.63(2) 1 calc PR A 1
C8 C 0.1647(3) 1.1255(4) 0.5350(4) 0.0524(11) Uani 0.668(8) 1 d P B 1
H8A H 0.1017 1.1638 0.5128 0.079 Uiso 0.668(8) 1 calc PR B 1
H8B H 0.1785 1.1487 0.6244 0.079 Uiso 0.668(8) 1 calc PR B 1
H8C H 0.1197 1.0134 0.4774 0.079 Uiso 0.668(8) 1 calc PR B 1
C6 C 0.4308(3) 1.2293(3) 0.3648(3) 0.0522(8) Uani 0.658(4) 1 d P A 1
H6A H 0.4429 1.314 0.3476 0.063 Uiso 0.658(4) 1 calc PR A 1
H6B H 0.5124 1.2717 0.4416 0.063 Uiso 0.658(4) 1 calc PR A 1
C4 C 0.3311(5) 1.0453(4) 0.1336(4) 0.0541(11) Uani 0.677(9) 1 d P A 1
H4A H 0.3667 1.1176 0.1008 0.065 Uiso 0.677(9) 1 calc PR A 1
H4B H 0.2388 1.0391 0.1478 0.065 Uiso 0.677(9) 1 calc PR A 1
C7 C 0.2884(3) 1.1711(4) 0.3927(3) 0.0520(8) Uani 0.658(4) 1 d P A 1
H7A H 0.2325 1.2197 0.3758 0.062 Uiso 0.658(4) 1 calc PR A 1
H7B H 0.2297 1.0578 0.3355 0.062 Uiso 0.658(4) 1 calc PR A 1
C3 C 0.3014(6) 0.8886(4) 0.0325(3) 0.0536(11) Uani 0.677(9) 1 d P A 1
H3A H 0.3907 0.8953 0.0111 0.064 Uiso 0.677(9) 1 calc PR A 1
H3B H 0.2264 0.8523 -0.0468 0.064 Uiso 0.677(9) 1 calc PR A 1
C7' C 0.3745(5) 1.2963(5) 0.4329(4) 0.0379(13) Uani 0.342(4) 1 d P A 2
H7'1 H 0.3292 1.3629 0.442 0.046 Uiso 0.342(4) 1 calc PR A 2
H7'2 H 0.4804 1.3653 0.4737 0.046 Uiso 0.342(4) 1 calc PR A 2
C6' C 0.3456(6) 1.1963(6) 0.2910(5) 0.0402(13) Uani 0.342(4) 1 d P A 2
H6'1 H 0.3649 1.2623 0.2514 0.048 Uiso 0.342(4) 1 calc PR A 2
H6'2 H 0.2414 1.1192 0.2513 0.048 Uiso 0.342(4) 1 calc PR A 2
C5' C 0.5848(10) 1.2186(13) 0.3026(13) 0.046(2) Uani 0.37(2) 1 d P A 2
H5'1 H 0.6408 1.165 0.2719 0.069 Uiso 0.37(2) 1 calc PR A 2
H5'2 H 0.618 1.2755 0.3971 0.069 Uiso 0.37(2) 1 calc PR A 2
H5'3 H 0.5985 1.291 0.2711 0.069 Uiso 0.37(2) 1 calc PR A 2
C8' C 0.1806(6) 1.1023(6) 0.4518(8) 0.046(2) Uani 0.332(8) 1 d P B 2
H8'1 H 0.1263 1.152 0.4364 0.068 Uiso 0.332(8) 1 calc PR B 2
H8'2 H 0.1385 1.0524 0.4999 0.068 Uiso 0.332(8) 1 calc PR B 2
H8'3 H 0.1757 1.0244 0.3691 0.068 Uiso 0.332(8) 1 calc PR B 2
C3' C 0.2327(9) 0.8845(6) 0.0511(6) 0.0349(16) Uani 0.323(9) 1 d P A 2
H3'1 H 0.1654 0.916 0.0911 0.042 Uiso 0.323(9) 1 calc PR A 2
H3'2 H 0.1961 0.8415 -0.0431 0.042 Uiso 0.323(9) 1 calc PR A 2
C4' C 0.3857(9) 1.0201(7) 0.1100(6) 0.0356(16) Uani 0.323(9) 1 d P A 2
H4'1 H 0.4534 0.9811 0.081 0.043 Uiso 0.323(9) 1 calc PR A 2
H4'2 H 0.3894 1.0915 0.0783 0.043 Uiso 0.323(9) 1 calc PR A 2

loop_
_atom_site_aniso_label
_atom_site_aniso_U_11
_atom_site_aniso_U_22
_atom_site_aniso_U_33
_atom_site_aniso_U_23
_atom_site_aniso_U_13
_atom_site_aniso_U_12
O2 0.0284(5) 0.0273(5) 0.0364(5) 0.0154(4) 0.0127(4) 0.0114(4)
O1 0.0424(6) 0.0397(6) 0.0435(6) 0.0214(5) 0.0261(5) 0.0202(5)
C21 0.0286(7) 0.0271(7) 0.0264(7) 0.0143(5) 0.0074(5) 0.0109(6)
C26 0.0367(8) 0.0335(8) 0.0346(8) 0.0159(6) 0.0145(6) 0.0173(6)
C22 0.0352(8) 0.0337(8) 0.0360(8) 0.0172(6) 0.0157(6) 0.0165(6)
C12 0.0398(9) 0.0328(8) 0.0427(8) 0.0193(7) 0.0177(7) 0.0184(7)
C11 0.0375(8) 0.0360(8) 0.0365(8) 0.0213(6) 0.0184(6) 0.0203(6)
N1 0.0697(11) 0.0453(8) 0.0474(8) 0.0240(7) 0.0030(7) 0.0274(8)
N3 0.0478(9) 0.0419(8) 0.0552(9) 0.0146(7) 0.0063(7) 0.0297(7)
C14 0.0425(9) 0.0536(10) 0.0430(9) 0.0280(8) 0.0237(7) 0.0319(8)
C15 0.0315(8) 0.0432(8) 0.0441(9) 0.0259(7) 0.0160(6) 0.0184(7)
C13 0.0514(10) 0.0399(8) 0.0385(8) 0.0171(7) 0.0188(7) 0.0292(8)
C23 0.0375(9) 0.0422(9) 0.0458(9) 0.0229(7) 0.0208(7) 0.0124(7)
C25 0.0589(11) 0.0288(8) 0.0387(8) 0.0139(7) 0.0174(8) 0.0193(7)
C16 0.0391(9) 0.0343(8) 0.0373(8) 0.0170(6) 0.0162(7) 0.0176(7)
C24 0.0542(11) 0.0317(8) 0.0431(9) 0.0189(7) 0.0167(8) 0.0070(7)
Li2 0.0336(13) 0.0315(12) 0.0413(13) 0.0175(11) 0.0143(10) 0.0166(10)
Li1 0.0439(15) 0.0404(14) 0.0400(14) 0.0247(11) 0.0142(11) 0.0188(12)
N2 0.0418(8) 0.0429(8) 0.0494(8) 0.0294(6) 0.0184(6) 0.0208(6)
C1 0.0541(11) 0.0633(12) 0.0578(11) 0.0322(10) 0.0147(9) 0.0308(10)
C9 0.0680(14) 0.0560(12) 0.0748(14) 0.0122(10) 0.0062(11) 0.0437(11)
C2 0.0758(15) 0.0895(16) 0.0489(11) 0.0203(11) 0.0058(10) 0.0581(13)
C5 0.051(2) 0.059(3) 0.087(5) 0.052(3) 0.036(3) 0.028(2)
C8 0.0379(15) 0.0600(18) 0.080(3) 0.0442(18) 0.0267(15) 0.0301(13)
C6 0.0453(17) 0.0500(16) 0.0597(19) 0.0281(14) 0.0195(15) 0.0202(13)
C4 0.068(3) 0.059(2) 0.059(2) 0.0448(17) 0.0217(17) 0.0353(18)
C7 0.0400(15) 0.0564(19) 0.0526(17) 0.0252(14) 0.0142(12) 0.0196(14)
C3 0.067(3) 0.064(2) 0.0525(18) 0.0415(16) 0.0271(17) 0.0362(19)
C7' 0.044(3) 0.037(3) 0.046(3) 0.026(2) 0.018(2) 0.025(2)
C6' 0.046(3) 0.050(3) 0.046(3) 0.032(2) 0.023(2) 0.032(2)
C5' 0.044(3) 0.042(4) 0.058(5) 0.032(4) 0.015(3) 0.018(3)
C8' 0.036(3) 0.051(3) 0.063(5) 0.037(3) 0.023(3) 0.022(2)
C3' 0.033(4) 0.039(3) 0.033(3) 0.020(2) 0.010(2) 0.014(3)
C4' 0.044(4) 0.035(3) 0.036(3) 0.021(2) 0.018(2) 0.022(3)

loop_
_atom_type_symbol
_atom_type_description
_atom_type_scat_dispersion_real
_atom_type_scat_dispersion_imag
_atom_type_scat_source
C C 0.0033 0.0016 'International Tables Vol C Tables 4.2.6.8 and 6.1.1.4'
H H 0 0 'International Tables Vol C Tables 4.2.6.8 and 6.1.1.4'
O O 0.0106 0.006 'International Tables Vol C Tables 4.2.6.8 and 6.1.1.4'
N N 0.0061 0.0033 'International Tables Vol C Tables 4.2.6.8 and 6.1.1.4'
Li Li -0.0003 0.0001 'International Tables Vol C Tables 4.2.6.8 and 6.1.1.4'

loop_
_geom_angle_atom_site_label_1
_geom_angle_atom_site_label_2
_geom_angle_atom_site_label_3
_geom_angle
_geom_angle_site_symmetry_1
_geom_angle_site_symmetry_3
C21 O2 Li1 116.17(11) . .
C21 O2 Li2 126.40(11) . .
Li1 O2 Li2 112.77(12) . .
C21 O2 Li2 117.82(11) . 2_676
Li1 O2 Li2 79.42(11) . 2_676
Li2 O2 Li2 91.05(11) . 2_676
C11 O1 Li1 134.88(13) . .
C11 O1 Li2 140.06(13) . 2_676
Li1 O1 Li2 85.03(12) . 2_676
O2 C21 C22 121.90(12) . .
O2 C21 C26 120.94(12) . .
C22 C21 C26 117.15(12) . .
C25 C26 C21 120.84(14) . .
C25 C26 H26 119.6 . .
C21 C26 H26 119.6 . .
C23 C22 C21 121.44(14) . .
C23 C22 H22 119.3 . .
C21 C22 H22 119.3 . .
C13 C12 C11 121.45(14) . .
C13 C12 H12 119.3 . .
C11 C12 H12 119.3 . .
O1 C11 C16 122.12(13) . .
O1 C11 C12 121.69(13) . .
C16 C11 C12 116.19(13) . .
C1 N1 C2 108.58(16) . .
C1 N1 C3' 122.5(3) . .
C2 N1 C3' 90.8(4) . .
C1 N1 C3 102.8(2) . .
C2 N1 C3 119.7(3) . .
C3' N1 C3 29.8(2) . .
C1 N1 Li1 114.46(14) . .
C2 N1 Li1 111.81(14) . .
C3' N1 Li1 106.3(2) . .
C3 N1 Li1 99.22(19) . .
C8' N3 C7 69.1(4) . .
C8' N3 C9 126.9(3) . .
C7 N3 C9 124.3(2) . .
C8' N3 C8 38.0(3) . .
C7 N3 C8 106.0(2) . .
C9 N3 C8 98.3(2) . .
C8' N3 C7' 105.4(4) . .
C7 N3 C7' 41.8(2) . .
C9 N3 C7' 86.1(2) . .
C8 N3 C7' 133.9(2) . .
C8' N3 Li2 104.6(3) . .
C7 N3 Li2 110.99(17) . .
C9 N3 Li2 113.27(13) . .
C8 N3 Li2 99.63(14) . .
C7' N3 Li2 120.73(19) . .
C15 C14 C13 118.59(14) . .
C15 C14 H14 120.7 . .
C13 C14 H14 120.7 . .
C14 C15 C16 120.95(14) . .
C14 C15 H15 119.5 . .
C16 C15 H15 119.5 . .
C12 C13 C14 121.05(14) . .
C12 C13 H13 119.5 . .
C14 C13 H13 119.5 . .
C22 C23 C24 120.84(15) . .
C22 C23 H23 119.6 . .
C24 C23 H23 119.6 . .
C24 C25 C26 121.13(15) . .
C24 C25 H25 119.4 . .
C26 C25 H25 119.4 . .
C15 C16 C11 121.76(14) . .
C15 C16 H16 119.1 . .
C11 C16 H16 119.1 . .
C25 C24 C23 118.58(15) . .
C25 C24 H24 120.7 . .
C23 C24 H24 120.7 . .
O1 Li2 O2 125.12(14) 2_676 .
O1 Li2 O2 94.03(12) 2_676 2_676
O2 Li2 O2 88.95(10) . 2_676
O1 Li2 N3 105.04(12) 2_676 .
O2 Li2 N3 113.28(13) . .
O2 Li2 N3 131.41(13) 2_676 .
O1 Li2 Li1 47.35(9) 2_676 2_676
O2 Li2 Li1 106.12(12) . 2_676
O2 Li2 Li1 47.99(9) 2_676 2_676
N3 Li2 Li1 140.59(13) . 2_676
O1 Li2 Li2 116.21(15) 2_676 2_676
O2 Li2 Li2 46.14(8) . 2_676
O2 Li2 Li2 42.81(7) 2_676 2_676
N3 Li2 Li2 138.21(16) . 2_676
Li1 Li2 Li2 72.91(12) 2_676 2_676
O1 Li1 O2 98.79(13) . .
O1 Li1 N1 121.00(15) . .
O2 Li1 N1 120.78(14) . .
O1 Li1 N2 111.49(13) . .
O2 Li1 N2 118.95(14) . .
N1 Li1 N2 87.01(11) . .
O1 Li1 Li2 47.62(9) . 2_676
O2 Li1 Li2 52.59(9) . 2_676
N1 Li1 Li2 151.75(14) . 2_676
N2 Li1 Li2 120.80(13) . 2_676
C5' N2 C6 82.6(7) . .
C5' N2 C4 127.3(5) . .
C6 N2 C4 115.7(3) . .
C5' N2 C4' 108.9(7) . .
C6 N2 C4' 142.9(4) . .
C4 N2 C4' 29.8(2) . .
C5' N2 C5 25.7(3) . .
C6 N2 C5 107.6(5) . .
C4 N2 C5 109.0(5) . .
C4' N2 C5 85.1(6) . .
C5' N2 C6' 108.8(6) . .
C6 N2 C6' 39.6(2) . .
C4 N2 C6' 76.2(3) . .
C4' N2 C6' 104.7(4) . .
C5 N2 C6' 126.2(4) . .
C5' N2 Li1 109.8(4) . .
C6 N2 Li1 118.90(16) . .
C4 N2 Li1 102.96(17) . .
C4' N2 Li1 91.0(3) . .
C5 N2 Li1 101.5(2) . .
C6' N2 Li1 130.3(2) . .
N1 C1 H1A 109.5 . .
N1 C1 H1B 109.5 . .
H1A C1 H1B 109.5 . .
N1 C1 H1C 109.5 . .
H1A C1 H1C 109.5 . .
H1B C1 H1C 109.5 . .
N3 C9 H9A 109.5 . .
N3 C9 H9B 109.5 . .
H9A C9 H9B 109.5 . .
N3 C9 H9C 109.5 . .
H9A C9 H9C 109.5 . .
H9B C9 H9C 109.5 . .
N1 C2 H2A 109.5 . .
N1 C2 H2B 109.5 . .
H2A C2 H2B 109.5 . .
N1 C2 H2C 109.5 . .
H2A C2 H2C 109.5 . .
H2B C2 H2C 109.5 . .
N2 C5 H5A 109.5 . .
N2 C5 H5B 109.5 . .
N2 C5 H5C 109.5 . .
N3 C8 H8A 109.5 . .
N3 C8 H8B 109.5 . .
N3 C8 H8C 109.5 . .
N2 C6 C7 111.8(2) . .
N2 C6 H6A 109.3 . .
C7 C6 H6A 109.3 . .
N2 C6 H6B 109.3 . .
C7 C6 H6B 109.3 . .
H6A C6 H6B 107.9 . .
N2 C4 C3 114.7(4) . .
N2 C4 H4A 108.6 . .
C3 C4 H4A 108.6 . .
N2 C4 H4B 108.6 . .
C3 C4 H4B 108.6 . .
H4A C4 H4B 107.6 . .
N3 C7 C6 109.5(2) . .
N3 C7 H7A 109.8 . .
C6 C7 H7A 109.8 . .
N3 C7 H7B 109.8 . .
C6 C7 H7B 109.8 . .
H7A C7 H7B 108.2 . .
C4 C3 N1 110.9(3) . .
C4 C3 H3A 109.5 . .
N1 C3 H3A 109.5 . .
C4 C3 H3B 109.5 . .
N1 C3 H3B 109.5 . .
H3A C3 H3B 108.1 . .
C6' C7' N3 118.1(3) . .
C6' C7' H7'1 107.8 . .
N3 C7' H7'1 107.8 . .
C6' C7' H7'2 107.8 . .
N3 C7' H7'2 107.8 . .
H7'1 C7' H7'2 107.1 . .
C7' C6' N2 116.1(4) . .
C7' C6' H6'1 108.3 . .
N2 C6' H6'1 108.3 . .
C7' C6' H6'2 108.3 . .
N2 C6' H6'2 108.3 . .
H6'1 C6' H6'2 107.4 . .
N2 C5' H5'1 109.5 . .
N2 C5' H5'2 109.5 . .
H5'1 C5' H5'2 109.5 . .
N2 C5' H5'3 109.5 . .
H5'1 C5' H5'3 109.5 . .
H5'2 C5' H5'3 109.5 . .
N3 C8' H8'1 109.5 . .
N3 C8' H8'2 109.5 . .
H8'1 C8' H8'2 109.5 . .
N3 C8' H8'3 109.5 . .
H8'1 C8' H8'3 109.5 . .
H8'2 C8' H8'3 109.5 . .
N1 C3' C4' 103.5(6) . .
N1 C3' H3'1 111.1 . .
C4' C3' H3'1 111.1 . .
N1 C3' H3'2 111.1 . .
C4' C3' H3'2 111.1 . .
H3'1 C3' H3'2 109 . .
N2 C4' C3' 112.8(6) . .
N2 C4' H4'1 109 . .
C3' C4' H4'1 109 . .
N2 C4' H4'2 109 . .
C3' C4' H4'2 109 . .
H4'1 C4' H4'2 107.8 . .

loop_
_geom_bond_atom_site_label_1
_geom_bond_atom_site_label_2
_geom_bond_distance
_geom_bond_site_symmetry_2
O2 C21 1.3368(16) .
O2 Li1 1.928(3) .
O2 Li2 1.942(3) .
O2 Li2 2.061(3) 2_676
O1 C11 1.3195(17) .
O1 Li1 1.883(3) .
O1 Li2 1.891(3) 2_676
C21 C22 1.3978(19) .
C21 C26 1.4033(19) .
C26 C25 1.386(2) .
C26 H26 0.95 .
C22 C23 1.381(2) .
C22 H22 0.95 .
C12 C13 1.383(2) .
C12 C11 1.410(2) .
C12 H12 0.95 .
C11 C16 1.407(2) .
N1 C1 1.450(2) .
N1 C2 1.454(3) .
N1 C3' 1.463(6) .
N1 C3 1.533(4) .
N1 Li1 2.109(3) .
N3 C8' 1.316(5) .
N3 C7 1.372(3) .
N3 C9 1.425(2) .
N3 C8 1.585(4) .
N3 C7' 1.709(5) .
N3 Li2 2.254(3) .
C14 C15 1.379(2) .
C14 C13 1.385(2) .
C14 H14 0.95 .
C15 C16 1.383(2) .
C15 H15 0.95 .
C13 H13 0.95 .
C23 C24 1.384(2) .
C23 H23 0.95 .
C25 C24 1.381(2) .
C25 H25 0.95 .
C16 H16 0.95 .
C24 H24 0.95 .
Li2 O1 1.891(3) 2_676
Li2 O2 2.061(3) 2_676
Li2 Li1 2.550(4) 2_676
Li2 Li2 2.858(5) 2_676
Li1 N2 2.182(3) .
Li1 Li2 2.550(4) 2_676
N2 C5' 1.424(9) .
N2 C6 1.437(3) .
N2 C4 1.443(4) .
N2 C4' 1.513(6) .
N2 C5 1.514(5) .
N2 C6' 1.562(5) .
C1 H1A 0.98 .
C1 H1B 0.98 .
C1 H1C 0.98 .
C9 H9A 0.98 .
C9 H9B 0.98 .
C9 H9C 0.98 .
C2 H2A 0.98 .
C2 H2B 0.98 .
C2 H2C 0.98 .
C5 H5A 0.98 .
C5 H5B 0.98 .
C5 H5C 0.98 .
C8 H8A 0.98 .
C8 H8B 0.98 .
C8 H8C 0.98 .
C6 C7 1.526(4) .
C6 H6A 0.99 .
C6 H6B 0.99 .
C4 C3 1.499(7) .
C4 H4A 0.99 .
C4 H4B 0.99 .
C7 H7A 0.99 .
C7 H7B 0.99 .
C3 H3A 0.99 .
C3 H3B 0.99 .
C7' C6' 1.508(7) .
C7' H7'1 0.99 .
C7' H7'2 0.99 .
C6' H6'1 0.99 .
C6' H6'2 0.99 .
C5' H5'1 0.98 .
C5' H5'2 0.98 .
C5' H5'3 0.98 .
C8' H8'1 0.98 .
C8' H8'2 0.98 .
C8' H8'3 0.98 .
C3' C4' 1.523(11) .
C3' H3'1 0.99 .
C3' H3'2 0.99 .
C4' H4'1 0.99 .
C4' H4'2 0.99 .
